data_7013623
loop_
_publ_author_name
'Petrella, Antonella J.'
'Craig, Donald C.'
'Lamb, Robert N.'
'Raston, Colin L.'
'Roberts, Nicholas K.'

_publ_section_title
;
 A facile route to hetero-bimetallic Ti(iv)-alkali metal calix[4]arene
 complexes
;
_journal_issue 24
_journal_name_full 'Dalton Transactions'
_journal_page_first 4590
_journal_paper_doi 10.1039/b310635g
_journal_year 2003
_chemical_formula_sum 'C64 H70 Na2 O4 Ti2'
_chemical_formula_weight 1236.98
_space_group_IT_number 14
_symmetry_cell_setting monoclinic
_symmetry_space_group_name_Hall '-P 2yn'
_symmetry_space_group_name_H-M 'P 1 21/n 1'
_atom_sites_solution_hydrogens geom
_atom_sites_solution_primary direct
_atom_sites_solution_secondary difmap
_audit_creation_method SHELXL-97
_cell_angle_alpha 90.00
_cell_angle_beta 94.770(2)
_cell_angle_gamma 90.00
_cell_formula_units_Z 2
_cell_length_a 12.1807(2)
_cell_length_b 14.9482(2)
_cell_length_c 16.5026(3)
_cell_measurement_temperature 150(2)
_cell_volume 2994.38(8)
_computing_cell_refinement 'DENZO-SMN (Otwinowski & Minor, 1996)'
_computing_data_collection 'COLLECT (Nonius, 1999)'
_computing_data_reduction 'DENZO-SMN (Otwinowski & Minor, 1996)'
_computing_molecular_graphics
;
ORTEP3 for Windows (Farrugia, 1997)
XSeed (Barbour, 2001)
;
_computing_publication_material 'WC (Thornton-Pett, 2000)'
_computing_structure_refinement 'SHELXL-97 (Sheldrick, 1997)'
_computing_structure_solution 'SHELXS-97 (Sheldrick, 1990)'
_diffrn_ambient_temperature 150(2)
_diffrn_detector_area_resol_mean 9.091
_diffrn_measured_fraction_theta_full 0.999
_diffrn_measured_fraction_theta_max 0.999
_diffrn_measurement_device_type 'Nonius KappaCCD area detector diffractometer'
_diffrn_measurement_method
;
Detector set at 30mm from sample with different 2theta offsets
1 degree phi exposures for chi=0 degree settings
1 degree omega exposures for chi=90 degree settings
;
_diffrn_radiation_monochromator graphite
_diffrn_radiation_source 'fine-focus sealed tube'
_diffrn_radiation_type MoK\a
_diffrn_radiation_wavelength 0.71073
_diffrn_reflns_av_R_equivalents 0.0758
_diffrn_reflns_av_sigmaI/netI 0.0356
_diffrn_reflns_limit_h_max 15
_diffrn_reflns_limit_h_min -15
_diffrn_reflns_limit_k_max 18
_diffrn_reflns_limit_k_min -18
_diffrn_reflns_limit_l_max 20
_diffrn_reflns_limit_l_min -20
_diffrn_reflns_number 53795
_diffrn_reflns_theta_full 26.00
_diffrn_reflns_theta_max 26.00
_diffrn_reflns_theta_min 2.48
_exptl_absorpt_coefficient_mu 0.351
_exptl_absorpt_correction_T_max 0.9930
_exptl_absorpt_correction_T_min 0.8990
_exptl_absorpt_correction_type multi-scan
_exptl_absorpt_process_details
;
Using multiple and symmetry-related data measurements via the program SORTAV
See R.H. Blessing, Acta Cryst (1995), A51, 33-38
;
_exptl_crystal_colour yellow
_exptl_crystal_density_diffrn 1.372
_exptl_crystal_density_method 'not measured'
_exptl_crystal_description plate
_exptl_crystal_F_000 1296
_exptl_crystal_size_max 0.31
_exptl_crystal_size_mid 0.26
_exptl_crystal_size_min 0.02
_refine_diff_density_max 0.597
_refine_diff_density_min -0.631
_refine_diff_density_rms 0.149
_refine_ls_extinction_coef 0.0039(8)
_refine_ls_extinction_expression Fc^*^=kFc[1+0.001xFc^2^\l^3^/sin(2\q)]^-1/4^
_refine_ls_extinction_method SHELXL
_refine_ls_goodness_of_fit_ref 1.038
_refine_ls_hydrogen_treatment mixed
_refine_ls_matrix_type full
_refine_ls_number_parameters 399
_refine_ls_number_reflns 5880
_refine_ls_number_restraints 0
_refine_ls_restrained_S_all 1.038
_refine_ls_R_factor_all 0.0521
_refine_ls_R_factor_gt 0.0406
_refine_ls_shift/su_max 0.224
_refine_ls_shift/su_mean 0.003
_refine_ls_structure_factor_coef Fsqd
_refine_ls_weighting_details 'calc w=1/[\s^2^(Fo^2^)+(0.0652P)^2^+1.9392P] where P=(Fo^2^+2Fc^2^)/3'
_refine_ls_weighting_scheme calc
_refine_ls_wR_factor_gt 0.1117
_refine_ls_wR_factor_ref 0.1205
_reflns_number_gt 5025
_reflns_number_total 5880
_reflns_threshold_expression >2sigma(I)
_cod_data_source_file b310635g.txt
_cod_data_source_block nati
_cod_original_sg_symbol_H-M P21/n
_cod_database_code 7013623

loop_
_symmetry_equiv_pos_as_xyz
'x, y, z'
'-x+1/2, y+1/2, -z+1/2'
'-x, -y, -z'
'x-1/2, -y-1/2, z-1/2'

loop_
_atom_site_label
_atom_site_type_symbol
_atom_site_fract_x
_atom_site_fract_y
_atom_site_fract_z
_atom_site_U_iso_or_equiv
_atom_site_adp_type
_atom_site_occupancy
_atom_site_symmetry_multiplicity
_atom_site_calc_flag
_atom_site_refinement_flags
_atom_site_disorder_assembly
_atom_site_disorder_group
C1 C -0.16204(15) 0.18718(13) 0.11124(12) 0.0259(4) Uani 1 1 d . . .
O1 O -0.13618(11) 0.11486(9) 0.06606(8) 0.0259(3) Uani 1 1 d . . .
C2 C -0.17436(16) 0.17694(14) 0.19553(12) 0.0287(4) Uani 1 1 d . . .
C3 C -0.20797(18) 0.25050(16) 0.23934(14) 0.0367(5) Uani 1 1 d . . .
H3 H -0.2171 0.2437 0.2956 0.044 Uiso 1 1 calc R . .
C4 C -0.2283(2) 0.33268(16) 0.20332(15) 0.0416(5) Uani 1 1 d . . .
H4 H -0.2525 0.3815 0.2341 0.050 Uiso 1 1 calc R . .
C5 C -0.21277(18) 0.34305(14) 0.12124(14) 0.0357(5) Uani 1 1 d . . .
H5 H -0.2263 0.3997 0.0963 0.043 Uiso 1 1 calc R . .
C6 C -0.17776(16) 0.27210(14) 0.07479(13) 0.0290(4) Uani 1 1 d . . .
C7 C -0.16039(16) 0.28922(14) -0.01418(13) 0.0300(4) Uani 1 1 d . . .
H7A H -0.1683 0.2317 -0.0438 0.036 Uiso 1 1 calc R . .
H7B H -0.2197 0.3294 -0.0371 0.036 Uiso 1 1 calc R . .
C8 C 0.04624(16) 0.28092(13) -0.01154(11) 0.0256(4) Uani 1 1 d . . .
O2 O 0.03914(11) 0.20390(9) 0.02770(8) 0.0264(3) Uani 1 1 d . . .
C9 C -0.05042(16) 0.33027(13) -0.03036(12) 0.0278(4) Uani 1 1 d . . .
C10 C -0.03933(19) 0.41221(14) -0.06893(13) 0.0337(5) Uani 1 1 d . . .
H10 H -0.1028 0.4482 -0.0813 0.040 Uiso 1 1 calc R . .
C11 C 0.06209(19) 0.44229(15) -0.08958(14) 0.0376(5) Uani 1 1 d . . .
H11 H 0.0678 0.4989 -0.1151 0.045 Uiso 1 1 calc R . .
C12 C 0.15537(18) 0.39026(15) -0.07329(13) 0.0342(5) Uani 1 1 d . . .
H12 H 0.2244 0.4112 -0.0885 0.041 Uiso 1 1 calc R . .
C13 C 0.14928(17) 0.30748(14) -0.03483(12) 0.0284(4) Uani 1 1 d . . .
C14 C 0.24578(16) 0.24322(14) -0.02206(12) 0.0305(4) Uani 1 1 d . . .
H14A H 0.2261 0.1869 -0.0513 0.037 Uiso 1 1 calc R . .
H14B H 0.3095 0.2694 -0.0470 0.037 Uiso 1 1 calc R . .
C15 C 0.24954(15) 0.14062(13) 0.10316(12) 0.0261(4) Uani 1 1 d . . .
O3 O 0.18884(11) 0.07798(9) 0.05956(8) 0.0262(3) Uani 1 1 d . . .
C16 C 0.28106(16) 0.22078(14) 0.06593(12) 0.0282(4) Uani 1 1 d . . .
C17 C 0.34805(17) 0.28166(15) 0.11076(13) 0.0336(5) Uani 1 1 d . . .
H17 H 0.3705 0.3348 0.0853 0.040 Uiso 1 1 calc R . .
C18 C 0.38276(18) 0.26634(16) 0.19184(14) 0.0370(5) Uani 1 1 d . . .
H18 H 0.4293 0.3081 0.2214 0.044 Uiso 1 1 calc R . .
C19 C 0.34856(17) 0.18919(15) 0.22902(13) 0.0329(5) Uani 1 1 d . . .
H19 H 0.3710 0.1791 0.2848 0.039 Uiso 1 1 calc R . .
C20 C 0.28202(16) 0.12607(14) 0.18664(12) 0.0274(4) Uani 1 1 d . . .
C21 C 0.25005(16) 0.04196(14) 0.23069(12) 0.0294(4) Uani 1 1 d . . .
H21A H 0.3150 0.0211 0.2656 0.035 Uiso 1 1 calc R . .
H21B H 0.2316 -0.0052 0.1897 0.035 Uiso 1 1 calc R . .
C22 C 0.05047(16) 0.07684(13) 0.24655(11) 0.0256(4) Uani 1 1 d . . .
O4 O 0.04221(11) 0.09801(9) 0.16777(8) 0.0267(3) Uani 1 1 d . . .
C23 C 0.15372(16) 0.05159(13) 0.28324(12) 0.0271(4) Uani 1 1 d . . .
C24 C 0.16010(18) 0.02953(16) 0.36504(13) 0.0367(5) Uani 1 1 d . . .
H24 H 0.2287 0.0114 0.3915 0.044 Uiso 1 1 calc R . .
C25 C 0.0681(2) 0.03348(19) 0.40873(14) 0.0458(6) Uani 1 1 d . . .
H25 H 0.0748 0.0213 0.4654 0.055 Uiso 1 1 calc R . .
C26 C -0.03412(19) 0.05523(18) 0.36991(14) 0.0414(6) Uani 1 1 d . . .
H26 H -0.0971 0.0562 0.4002 0.050 Uiso 1 1 calc R . .
C27 C -0.04538(17) 0.07558(14) 0.28747(12) 0.0297(4) Uani 1 1 d . . .
C28 C -0.15598(17) 0.08798(14) 0.23870(12) 0.0304(4) Uani 1 1 d . . .
H28A H -0.1645 0.0398 0.1975 0.037 Uiso 1 1 calc R . .
H28B H -0.2149 0.0799 0.2759 0.037 Uiso 1 1 calc R . .
Ti1 Ti 0.02380(3) 0.08836(2) 0.05747(2) 0.02268(12) Uani 1 1 d . . .
O5 O -0.00098(12) 0.04538(9) -0.05871(8) 0.0279(3) Uani 1 1 d . . .
C30 C -0.0050(2) 0.10089(15) -0.12908(13) 0.0414(6) Uani 1 1 d . . .
H30A H -0.0779 0.1286 -0.1377 0.062 Uiso 1 1 calc R . .
H30B H 0.0089 0.0646 -0.1766 0.062 Uiso 1 1 calc R . .
H30C H 0.0513 0.1477 -0.1214 0.062 Uiso 1 1 calc R . .
Na1 Na -0.27621(6) 0.03249(5) 0.00403(5) 0.0314(2) Uani 1 1 d . . .
O6 O -0.41028(16) -0.00411(14) 0.08901(12) 0.0499(5) Uani 1 1 d . . .
H31 H -0.459(3) -0.036(3) 0.081(2) 0.078(12) Uiso 1 1 d . A 2
C32 C -0.4382(2) 0.0541(2) 0.1515(2) 0.0681(9) Uani 1 1 d . . .
H32A H -0.3857 0.1039 0.1564 0.102 Uiso 1 1 calc R . .
H32B H -0.4356 0.0214 0.2030 0.102 Uiso 1 1 calc R . .
H32C H -0.5127 0.0776 0.1383 0.102 Uiso 1 1 calc R . .
O7 O -0.40127(15) 0.12210(12) -0.07758(12) 0.0438(4) Uani 1 1 d . . .
H33 H -0.384(3) 0.136(2) -0.118(2) 0.072(12) Uiso 1 1 d . B 2
C34 C -0.4438(2) 0.2016(2) -0.0426(2) 0.0660(9) Uani 1 1 d . . .
H34A H -0.5160 0.1888 -0.0232 0.099 Uiso 1 1 calc R . .
H34B H -0.4512 0.2489 -0.0838 0.099 Uiso 1 1 calc R . .
H34C H -0.3931 0.2214 0.0031 0.099 Uiso 1 1 calc R . .
O1S O 0.15149(16) 0.32272(13) 0.27665(12) 0.0802(7) Uani 1 1 d . . .
H1SA H 0.2076 0.2929 0.2673 0.120 Uiso 0.75 1 calc PR C 1
H1SB H 0.1819 0.3453 0.3194 0.120 Uiso 0.25 1 calc PR C 2
C1S C 0.08265(16) 0.33158(13) 0.20468(12) 0.0374(7) Uani 0.75 1 d PR C 1
H1S1 H 0.1246 0.3570 0.1621 0.056 Uiso 0.75 1 calc PR C 1
H1S2 H 0.0210 0.3712 0.2142 0.056 Uiso 0.75 1 calc PR C 1
H1S3 H 0.0542 0.2727 0.1874 0.056 Uiso 0.75 1 calc PR C 1
C2S C 0.0363(8) 0.3717(8) 0.2534(7) 0.051(3) Uani 0.25 1 d P C 2
H2S1 H 0.0266 0.3811 0.1945 0.076 Uiso 0.25 1 calc PR C 2
H2S2 H 0.0356 0.4297 0.2812 0.076 Uiso 0.25 1 calc PR C 2
H2S3 H -0.0239 0.3345 0.2704 0.076 Uiso 0.25 1 calc PR C 2

loop_
_atom_site_aniso_label
_atom_site_aniso_U_11
_atom_site_aniso_U_22
_atom_site_aniso_U_33
_atom_site_aniso_U_23
_atom_site_aniso_U_13
_atom_site_aniso_U_12
C1 0.0194(9) 0.0288(10) 0.0296(10) -0.0011(8) 0.0025(7) -0.0015(7)
O1 0.0244(7) 0.0272(7) 0.0259(7) -0.0006(5) 0.0017(5) -0.0025(5)
C2 0.0212(9) 0.0355(11) 0.0301(10) 0.0004(8) 0.0058(8) -0.0011(8)
C3 0.0336(11) 0.0441(12) 0.0337(11) -0.0028(9) 0.0099(9) 0.0029(9)
C4 0.0417(13) 0.0384(12) 0.0465(13) -0.0066(10) 0.0141(10) 0.0059(10)
C5 0.0323(11) 0.0308(11) 0.0449(12) -0.0001(9) 0.0083(9) 0.0028(9)
C6 0.0218(9) 0.0316(10) 0.0338(11) 0.0017(8) 0.0030(8) -0.0014(8)
C7 0.0264(10) 0.0306(10) 0.0327(11) 0.0055(8) 0.0011(8) 0.0009(8)
C8 0.0294(10) 0.0241(9) 0.0234(9) -0.0010(7) 0.0029(8) -0.0029(8)
O2 0.0249(7) 0.0243(7) 0.0303(7) 0.0000(5) 0.0049(6) -0.0007(5)
C9 0.0297(10) 0.0295(10) 0.0245(9) -0.0003(8) 0.0033(8) -0.0035(8)
C10 0.0360(11) 0.0319(11) 0.0329(11) 0.0055(9) 0.0016(9) 0.0012(9)
C11 0.0414(12) 0.0333(11) 0.0385(12) 0.0097(9) 0.0049(10) -0.0047(9)
C12 0.0336(11) 0.0375(11) 0.0320(11) 0.0056(9) 0.0069(9) -0.0084(9)
C13 0.0286(10) 0.0326(10) 0.0243(10) -0.0014(8) 0.0034(8) -0.0031(8)
C14 0.0255(10) 0.0377(11) 0.0293(10) 0.0006(9) 0.0081(8) -0.0019(8)
C15 0.0202(9) 0.0314(10) 0.0273(10) -0.0042(8) 0.0055(7) 0.0019(7)
O3 0.0256(7) 0.0283(7) 0.0249(7) -0.0042(5) 0.0029(5) 0.0011(5)
C16 0.0228(9) 0.0354(11) 0.0271(10) -0.0018(8) 0.0062(8) 0.0003(8)
C17 0.0299(11) 0.0355(11) 0.0360(11) -0.0016(9) 0.0065(9) -0.0053(9)
C18 0.0341(11) 0.0418(12) 0.0348(11) -0.0082(9) 0.0014(9) -0.0096(9)
C19 0.0283(10) 0.0435(12) 0.0267(10) -0.0040(9) 0.0020(8) -0.0014(9)
C20 0.0212(9) 0.0332(10) 0.0283(10) -0.0012(8) 0.0048(8) 0.0033(8)
C21 0.0264(10) 0.0346(11) 0.0272(10) 0.0007(8) 0.0022(8) 0.0033(8)
C22 0.0292(10) 0.0261(9) 0.0216(9) -0.0011(7) 0.0025(8) -0.0020(8)
O4 0.0244(7) 0.0330(7) 0.0230(7) -0.0015(5) 0.0034(5) 0.0014(5)
C23 0.0270(10) 0.0281(10) 0.0262(10) -0.0009(8) 0.0028(8) -0.0018(8)
C24 0.0316(11) 0.0475(13) 0.0303(11) 0.0090(9) -0.0012(9) -0.0015(9)
C25 0.0361(12) 0.0722(17) 0.0292(11) 0.0166(11) 0.0035(9) 0.0002(11)
C26 0.0314(11) 0.0636(16) 0.0303(11) 0.0120(11) 0.0095(9) 0.0012(10)
C27 0.0280(10) 0.0332(10) 0.0281(10) 0.0027(8) 0.0043(8) -0.0003(8)
C28 0.0251(10) 0.0382(11) 0.0287(10) 0.0045(8) 0.0062(8) -0.0007(8)
Ti1 0.0237(2) 0.0230(2) 0.02133(19) -0.00136(13) 0.00222(13) -0.00080(13)
O5 0.0391(8) 0.0242(7) 0.0201(7) 0.0027(5) 0.0004(6) -0.0016(6)
C30 0.0710(17) 0.0296(11) 0.0233(10) 0.0048(8) 0.0013(10) -0.0034(11)
Na1 0.0247(4) 0.0329(4) 0.0368(5) -0.0081(3) 0.0039(3) -0.0003(3)
O6 0.0404(10) 0.0571(11) 0.0544(11) -0.0102(9) 0.0164(8) -0.0113(9)
C32 0.0391(15) 0.092(2) 0.075(2) -0.0339(18) 0.0184(14) -0.0098(15)
O7 0.0381(9) 0.0438(10) 0.0497(11) 0.0054(8) 0.0050(8) 0.0024(7)
C34 0.0431(15) 0.0504(16) 0.104(3) -0.0121(16) 0.0028(16) 0.0074(12)
O1S 0.0707(15) 0.0906(17) 0.0790(16) -0.0284(13) 0.0050(12) 0.0182(13)
C1S 0.0423(17) 0.0338(15) 0.0355(16) -0.0136(13) -0.0016(13) -0.0015(13)
C2S 0.037(5) 0.069(7) 0.045(6) -0.009(5) -0.007(4) -0.010(5)

loop_
_atom_type_symbol
_atom_type_description
_atom_type_scat_dispersion_real
_atom_type_scat_dispersion_imag
_atom_type_scat_source
C C 0.0033 0.0016 'International Tables Vol C Tables 4.2.6.8 and 6.1.1.4'
H H 0.0000 0.0000 'International Tables Vol C Tables 4.2.6.8 and 6.1.1.4'
O O 0.0106 0.0060 'International Tables Vol C Tables 4.2.6.8 and 6.1.1.4'
Na Na 0.0362 0.0249 'International Tables Vol C Tables 4.2.6.8 and 6.1.1.4'
Ti Ti 0.2776 0.4457 'International Tables Vol C Tables 4.2.6.8 and 6.1.1.4'

loop_
_geom_angle_atom_site_label_1
_geom_angle_atom_site_label_2
_geom_angle_atom_site_label_3
_geom_angle
_geom_angle_site_symmetry_1
_geom_angle_site_symmetry_3
_geom_angle_publ_flag
O1 C1 C6 120.60(17) . . ?
O1 C1 C2 119.85(17) . . ?
C6 C1 C2 119.54(18) . . ?
C1 O1 Ti1 117.70(11) . . ?
C1 O1 Na1 118.41(11) . . ?
Ti1 O1 Na1 123.89(7) . . ?
C3 C2 C1 118.82(19) . . ?
C3 C2 C28 119.05(19) . . ?
C1 C2 C28 122.10(18) . . ?
C4 C3 C2 121.9(2) . . ?
C3 C4 C5 119.0(2) . . ?
C4 C5 C6 121.5(2) . . ?
C5 C6 C1 119.10(19) . . ?
C5 C6 C7 118.37(19) . . ?
C1 C6 C7 122.52(18) . . ?
C9 C7 C6 115.68(17) . . ?
O2 C8 C13 118.43(18) . . ?
O2 C8 C9 118.48(17) . . ?
C13 C8 C9 123.04(18) . . ?
C8 O2 Ti1 166.59(13) . . ?
C10 C9 C8 116.91(19) . . ?
C10 C9 C7 123.85(19) . . ?
C8 C9 C7 119.05(17) . . ?
C11 C10 C9 121.4(2) . . ?
C10 C11 C12 120.3(2) . . ?
C11 C12 C13 120.8(2) . . ?
C12 C13 C8 117.33(19) . . ?
C12 C13 C14 123.65(19) . . ?
C8 C13 C14 118.91(18) . . ?
C16 C14 C13 115.27(17) . . ?
O3 C15 C16 120.56(17) . . ?
O3 C15 C20 120.22(17) . . ?
C16 C15 C20 119.22(18) . . ?
C15 O3 Ti1 116.98(11) . . ?
C15 O3 Na1 119.35(11) . 3 ?
Ti1 O3 Na1 123.66(7) . 3 ?
C17 C16 C15 119.40(18) . . ?
C17 C16 C14 118.08(18) . . ?
C15 C16 C14 122.52(18) . . ?
C18 C17 C16 121.5(2) . . ?
C19 C18 C17 119.0(2) . . ?
C18 C19 C20 121.6(2) . . ?
C19 C20 C15 119.16(19) . . ?
C19 C20 C21 118.80(18) . . ?
C15 C20 C21 122.00(18) . . ?
C20 C21 C23 115.76(17) . . ?
O4 C22 C27 118.44(17) . . ?
O4 C22 C23 118.52(17) . . ?
C27 C22 C23 122.93(18) . . ?
C22 O4 Ti1 161.54(13) . . ?
C24 C23 C22 117.43(19) . . ?
C24 C23 C21 123.29(18) . . ?
C22 C23 C21 119.05(17) . . ?
C25 C24 C23 121.0(2) . . ?
C24 C25 C26 120.2(2) . . ?
C27 C26 C25 120.9(2) . . ?
C26 C27 C22 117.25(19) . . ?
C26 C27 C28 123.73(19) . . ?
C22 C27 C28 118.77(18) . . ?
C2 C28 C27 116.40(17) . . ?
O2 Ti1 O4 100.88(6) . . ?
O2 Ti1 O1 87.34(6) . . ?
O4 Ti1 O1 87.32(6) . . ?
O2 Ti1 O3 87.29(6) . . ?
O4 Ti1 O3 87.09(6) . . ?
O1 Ti1 O3 171.39(6) . . ?
O2 Ti1 O5 164.87(6) . 3 ?
O4 Ti1 O5 94.24(6) . 3 ?
O1 Ti1 O5 93.41(6) . 3 ?
O3 Ti1 O5 93.53(6) . 3 ?
O2 Ti1 O5 93.24(6) . . ?
O4 Ti1 O5 165.88(6) . . ?
O1 Ti1 O5 93.47(6) . . ?
O3 Ti1 O5 93.55(6) . . ?
O5 Ti1 O5 71.64(6) 3 . ?
O2 Ti1 Ti1 129.03(5) . 3 ?
O4 Ti1 Ti1 130.08(5) . 3 ?
O1 Ti1 Ti1 94.24(4) . 3 ?
O3 Ti1 Ti1 94.36(4) . 3 ?
O5 Ti1 Ti1 35.84(4) 3 3 ?
O5 Ti1 Ti1 35.80(4) . 3 ?
O2 Ti1 Na1 106.19(5) . 3 ?
O4 Ti1 Na1 105.74(4) . 3 ?
O1 Ti1 Na1 158.61(4) . 3 ?
O3 Ti1 Na1 29.99(4) . 3 ?
O5 Ti1 Na1 69.20(4) 3 3 ?
O5 Ti1 Na1 69.74(4) . 3 ?
Ti1 Ti1 Na1 64.374(16) 3 3 ?
O2 Ti1 Na1 105.49(5) . . ?
O4 Ti1 Na1 106.68(5) . . ?
O1 Ti1 Na1 29.99(4) . . ?
O3 Ti1 Na1 158.62(4) . . ?
O5 Ti1 Na1 69.66(4) 3 . ?
O5 Ti1 Na1 69.10(4) . . ?
Ti1 Ti1 Na1 64.256(16) 3 . ?
Na1 Ti1 Na1 128.629(13) 3 . ?
C30 O5 Ti1 126.13(12) . 3 ?
C30 O5 Ti1 125.48(12) . . ?
Ti1 O5 Ti1 108.36(6) 3 . ?
O3 Na1 O1 103.82(6) 3 . ?
O3 Na1 O6 119.47(7) 3 . ?
O1 Na1 O6 113.39(7) . . ?
O3 Na1 O7 116.99(7) 3 . ?
O1 Na1 O7 111.89(6) . . ?
O6 Na1 O7 91.46(8) . . ?
O3 Na1 Ti1 26.34(4) 3 3 ?
O1 Na1 Ti1 77.49(4) . 3 ?
O6 Na1 Ti1 133.13(6) . 3 ?
O7 Na1 Ti1 128.20(6) . 3 ?
O3 Na1 Ti1 77.71(4) 3 . ?
O1 Na1 Ti1 26.12(4) . . ?
O6 Na1 Ti1 129.08(6) . . ?
O7 Na1 Ti1 124.91(5) . . ?
Ti1 Na1 Ti1 51.371(13) 3 . ?
C32 O6 Na1 121.56(18) . . ?
C34 O7 Na1 118.47(18) . . ?
C1S O1S C2S 45.9(4) . . ?

loop_
_geom_bond_atom_site_label_1
_geom_bond_atom_site_label_2
_geom_bond_distance
_geom_bond_site_symmetry_2
_geom_bond_publ_flag
C1 O1 1.365(2) . ?
C1 C6 1.411(3) . ?
C1 C2 1.420(3) . ?
O1 Ti1 2.0051(14) . ?
O1 Na1 2.2766(15) . ?
C2 C3 1.396(3) . ?
C2 C28 1.516(3) . ?
C3 C4 1.378(3) . ?
C4 C5 1.392(3) . ?
C5 C6 1.396(3) . ?
C6 C7 1.522(3) . ?
C7 C9 1.517(3) . ?
C8 O2 1.327(2) . ?
C8 C13 1.400(3) . ?
C8 C9 1.402(3) . ?
O2 Ti1 1.8096(13) . ?
C9 C10 1.392(3) . ?
C10 C11 1.384(3) . ?
C11 C12 1.385(3) . ?
C12 C13 1.395(3) . ?
C13 C14 1.519(3) . ?
C14 C16 1.517(3) . ?
C15 O3 1.361(2) . ?
C15 C16 1.414(3) . ?
C15 C20 1.418(3) . ?
O3 Ti1 2.0137(14) . ?
O3 Na1 2.2685(15) 3 ?
C16 C17 1.393(3) . ?
C17 C18 1.388(3) . ?
C18 C19 1.386(3) . ?
C19 C20 1.394(3) . ?
C20 C21 1.519(3) . ?
C21 C23 1.523(3) . ?
C22 O4 1.334(2) . ?
C22 C27 1.397(3) . ?
C22 C23 1.402(3) . ?
O4 Ti1 1.8211(14) . ?
C23 C24 1.385(3) . ?
C24 C25 1.383(3) . ?
C25 C26 1.391(3) . ?
C26 C27 1.390(3) . ?
C27 C28 1.522(3) . ?
Ti1 O5 2.0187(14) 3 ?
Ti1 O5 2.0209(13) . ?
Ti1 Ti1 3.2757(6) 3 ?
Ti1 Na1 3.7769(8) 3 ?
Ti1 Na1 3.7807(8) . ?
O5 C30 1.425(2) . ?
O5 Ti1 2.0187(14) 3 ?
Na1 O3 2.2685(15) 3 ?
Na1 O6 2.305(2) . ?
Na1 O7 2.3639(19) . ?
Na1 Ti1 3.7769(8) 3 ?
O6 C32 1.412(3) . ?
O7 C34 1.436(3) . ?
O1S C1S 1.4020 . ?
O1S C2S 1.602(11) . ?
